data_4023499
loop_
_publ_author_name
'Ivan V. Korendovych'
'Mimi Cho'
'Olga V. Makhlynets'
'Phillip L. Butler'
'Richard J. Staples'
'Elena V. Rybak-Akimova'

_publ_section_title
;
 Anion and Carboxylic Acid Binding to Monotopic and Ditopic
 Amidopyridine Macrocycles
;
_journal_name_full 'Journal of Organic Chemistry'
_journal_page_first 4771
_journal_page_last 4782
_journal_paper_doi 10.1021/jo800128r
_journal_volume 73
_journal_year 2008
_chemical_formula_sum 'C14 H22 N4 O3'
_chemical_formula_weight 294.36
_chemical_name_systematic
;
?
;
_space_group_IT_number 61
_symmetry_cell_setting orthorhombic
_symmetry_space_group_name_Hall '-P 2bc 2ac'
_symmetry_space_group_name_H-M 'P c a b'
_atom_sites_solution_hydrogens geom
_atom_sites_solution_primary direct
_atom_sites_solution_secondary difmap
_audit_creation_method SHELXL-97
_cell_angle_alpha 90.00
_cell_angle_beta 90.00
_cell_angle_gamma 90.00
_cell_formula_units_Z 8
_cell_length_a 7.046(4)
_cell_length_b 15.999(10)
_cell_length_c 26.916(16)
_cell_measurement_temperature 213(2)
_cell_volume 3034(3)
_computing_cell_refinement 'SMART (BRUKER, V5.054, 1998)'
_computing_data_collection 'ASTRO (BRUKER, V5.007, 1997)'
_computing_data_reduction 'SAINT (BRUKER, V6.01, 1999)'
_computing_molecular_graphics 'SHELXTL (BRUKER, 1998, V5.1)'
_computing_publication_material 'XCIF (Sheldrick and BRUKER, 1997, V5.1)'
_computing_structure_refinement 'SHELXL-97 (Sheldrick, 1997)'
_computing_structure_solution 'SHELXS-97 (Sheldrick, 1990)'
_diffrn_ambient_temperature 213(2)
_diffrn_measured_fraction_theta_full 1.000
_diffrn_measured_fraction_theta_max 1.000
_diffrn_measurement_device_type 'CCD area detector'
_diffrn_measurement_method 'phi and omega scans'
_diffrn_radiation_monochromator graphite
_diffrn_radiation_source 'fine-focus sealed tube'
_diffrn_radiation_type MoK\a
_diffrn_radiation_wavelength 0.71073
_diffrn_reflns_av_R_equivalents 0.0471
_diffrn_reflns_av_sigmaI/netI 0.0271
_diffrn_reflns_limit_h_max 7
_diffrn_reflns_limit_h_min -6
_diffrn_reflns_limit_k_max 11
_diffrn_reflns_limit_k_min -17
_diffrn_reflns_limit_l_max 25
_diffrn_reflns_limit_l_min -28
_diffrn_reflns_number 9248
_diffrn_reflns_theta_full 22.49
_diffrn_reflns_theta_max 22.49
_diffrn_reflns_theta_min 1.51
_exptl_absorpt_coefficient_mu 0.092
_exptl_absorpt_correction_type none
_exptl_crystal_colour colorless
_exptl_crystal_density_diffrn 1.289
_exptl_crystal_density_method 'not measured'
_exptl_crystal_description needle
_exptl_crystal_F_000 1264
_exptl_crystal_size_max 0.25
_exptl_crystal_size_mid 0.08
_exptl_crystal_size_min 0.06
_refine_diff_density_max 0.353
_refine_diff_density_min -0.265
_refine_diff_density_rms 0.082
_refine_ls_extinction_coef 0.0017(6)
_refine_ls_extinction_expression Fc^*^=kFc[1+0.001xFc^2^\l^3^/sin(2\q)]^-1/4^
_refine_ls_extinction_method SHELXL
_refine_ls_goodness_of_fit_ref 1.163
_refine_ls_hydrogen_treatment mixed
_refine_ls_matrix_type full
_refine_ls_number_parameters 193
_refine_ls_number_reflns 1986
_refine_ls_number_restraints 0
_refine_ls_restrained_S_all 1.163
_refine_ls_R_factor_all 0.1536
_refine_ls_R_factor_gt 0.1479
_refine_ls_shift/su_max 0.062
_refine_ls_shift/su_mean 0.013
_refine_ls_structure_factor_coef Fsqd
_refine_ls_weighting_details 'calc w=1/[\s^2^(Fo^2^)+(0.0845P)^2^+21.4658P] where P=(Fo^2^+2Fc^2^)/3'
_refine_ls_weighting_scheme calc
_refine_ls_wR_factor_gt 0.3331
_refine_ls_wR_factor_ref 0.3383
_reflns_number_gt 1837
_reflns_number_total 1986
_reflns_threshold_expression >2sigma(I)
_cod_data_source_file jo800128r-File007.cif
_cod_data_source_block I
_cod_depositor_comments
;
The following automatic conversions were performed:
'_symmetry_cell_setting' value 'Orthorhombic' changed to 'orthorhombic'
according to '/home/saulius/struct/CIF-dictionaries/cif_core.dic'
dictionary named 'cif_core.dic' version 2.4.1 from 2010-06-29.

Automatic conversion script
Id: cif_fix_enum 1527 2010-12-29 10:47:43Z saulius 
;
_cod_database_code 4023499

loop_
_symmetry_equiv_pos_as_xyz
'x, y, z'
'-x, -y+1/2, z+1/2'
'x+1/2, -y, -z+1/2'
'-x+1/2, y+1/2, -z'
'-x, -y, -z'
'x, y-1/2, -z-1/2'
'-x-1/2, y, z-1/2'
'x-1/2, -y-1/2, z'

loop_
_atom_site_label
_atom_site_type_symbol
_atom_site_fract_x
_atom_site_fract_y
_atom_site_fract_z
_atom_site_U_iso_or_equiv
_atom_site_adp_type
_atom_site_occupancy
_atom_site_symmetry_multiplicity
_atom_site_calc_flag
_atom_site_refinement_flags
_atom_site_disorder_assembly
_atom_site_disorder_group
O1 O 0.1673(8) 0.8712(4) 0.7071(2) 0.0668(18) Uani 1 1 d . . .
O2 O 0.3587(11) 0.6274(6) 0.4966(2) 0.120(4) Uani 1 1 d . . .
N1 N 0.2702(8) 0.7343(5) 0.6078(2) 0.0492(18) Uani 1 1 d . . .
N2 N 0.1801(8) 0.7293(4) 0.7008(2) 0.0438(16) Uani 1 1 d . . .
H2A H 0.1987 0.6882 0.6803 0.053 Uiso 1 1 calc R . .
N3 N 0.3059(9) 0.5833(5) 0.5755(3) 0.067(2) Uani 1 1 d . . .
H3A H 0.2869 0.6004 0.6057 0.080 Uiso 1 1 calc R . .
N4 N 0.2625(9) 0.5482(4) 0.6844(3) 0.060(2) Uani 1 1 d . . .
H4A H 0.3346 0.5881 0.6731 0.072 Uiso 1 1 calc R . .
C1 C 0.2542(10) 0.8091(5) 0.6299(3) 0.0427(19) Uani 1 1 d . . .
C2 C 0.2863(11) 0.8817(6) 0.6027(4) 0.066(3) Uani 1 1 d . . .
H2 H 0.2784 0.9335 0.6190 0.079 Uiso 1 1 calc R . .
C3 C 0.3282(15) 0.8808(8) 0.5539(5) 0.090(4) Uani 1 1 d . . .
H3 H 0.3445 0.9302 0.5355 0.107 Uiso 1 1 calc R . .
C4 C 0.3459(12) 0.8020(9) 0.5323(4) 0.082(4) Uani 1 1 d . . .
H4 H 0.3790 0.7972 0.4986 0.098 Uiso 1 1 calc R . .
C5 C 0.3146(10) 0.7299(7) 0.5606(3) 0.060(3) Uani 1 1 d . . .
C6 C 0.1984(10) 0.8063(5) 0.6825(3) 0.049(2) Uani 1 1 d . . .
C7 C 0.1326(11) 0.7075(6) 0.7512(3) 0.060(2) Uani 1 1 d . . .
H7A H -0.0057 0.7057 0.7549 0.072 Uiso 1 1 calc R . .
H7B H 0.1822 0.7501 0.7739 0.072 Uiso 1 1 calc R . .
C8 C 0.2157(12) 0.6238(6) 0.7642(3) 0.065(3) Uani 1 1 d . . .
H8A H 0.1807 0.6104 0.7985 0.078 Uiso 1 1 calc R . .
H8B H 0.3543 0.6282 0.7629 0.078 Uiso 1 1 calc R . .
C9 C 0.1541(12) 0.5502(6) 0.7306(3) 0.065(3) Uani 1 1 d . . .
H9A H 0.1725 0.4975 0.7485 0.078 Uiso 1 1 calc R . .
H9B H 0.0187 0.5556 0.7229 0.078 Uiso 1 1 calc R . .
C10 C 0.2289(15) 0.4670(6) 0.6601(5) 0.088(4) Uani 1 1 d . . .
H10A H 0.0977 0.4652 0.6481 0.106 Uiso 1 1 calc R . .
H10B H 0.2439 0.4224 0.6848 0.106 Uiso 1 1 calc R . .
C11 C 0.3627(16) 0.4504(7) 0.6168(5) 0.104(4) Uani 1 1 d . . .
H11A H 0.3669 0.3901 0.6107 0.125 Uiso 1 1 calc R . .
H11B H 0.4907 0.4682 0.6263 0.125 Uiso 1 1 calc R . .
C12 C 0.3081(15) 0.4948(7) 0.5682(4) 0.090(4) Uani 1 1 d . . .
H12A H 0.3997 0.4805 0.5422 0.108 Uiso 1 1 calc R . .
H12B H 0.1823 0.4759 0.5574 0.108 Uiso 1 1 calc R . .
C13 C 0.3298(12) 0.6433(8) 0.5409(3) 0.072(3) Uani 1 1 d . . .
O1S O 0.1482(16) 0.6098(7) 0.4139(4) 0.143(4) Uani 1 1 d . . .
H1S H 0.2120 0.6116 0.4398 0.215 Uiso 1 1 calc R . .
C1S C 0.1219(18) 0.6895(8) 0.3961(4) 0.101(4) Uani 1 1 d . . .
H1S1 H 0.0389 0.7200 0.4184 0.151 Uiso 1 1 calc R . .
H1S2 H 0.0649 0.6869 0.3634 0.151 Uiso 1 1 calc R . .
H2S3 H 0.2434 0.7177 0.3941 0.151 Uiso 1 1 calc R . .

loop_
_atom_site_aniso_label
_atom_site_aniso_U_11
_atom_site_aniso_U_22
_atom_site_aniso_U_33
_atom_site_aniso_U_23
_atom_site_aniso_U_13
_atom_site_aniso_U_12
O1 0.057(4) 0.054(4) 0.089(4) -0.027(3) -0.006(3) 0.003(3)
O2 0.098(5) 0.227(11) 0.035(3) -0.031(5) 0.003(4) 0.050(6)
N1 0.028(3) 0.077(5) 0.042(4) 0.008(4) -0.002(3) 0.008(3)
N2 0.048(4) 0.034(4) 0.049(4) -0.008(3) 0.003(3) 0.000(3)
N3 0.052(4) 0.071(5) 0.078(5) -0.034(5) 0.004(4) 0.003(4)
N4 0.049(4) 0.047(4) 0.084(5) 0.012(4) -0.005(4) -0.019(4)
C1 0.031(4) 0.047(5) 0.050(4) 0.009(4) -0.005(3) 0.002(4)
C2 0.046(5) 0.063(6) 0.088(7) 0.028(5) -0.012(5) -0.004(4)
C3 0.066(7) 0.104(10) 0.099(9) 0.048(8) -0.008(6) -0.020(7)
C4 0.038(5) 0.155(12) 0.053(5) 0.050(7) -0.007(4) -0.007(6)
C5 0.029(4) 0.104(8) 0.047(5) 0.001(5) -0.004(4) 0.006(5)
C6 0.035(4) 0.060(6) 0.053(5) -0.010(4) -0.006(4) 0.004(4)
C7 0.042(4) 0.090(7) 0.048(4) 0.002(5) 0.006(4) -0.007(5)
C8 0.050(5) 0.100(8) 0.046(5) 0.027(5) 0.004(4) -0.007(5)
C9 0.053(5) 0.065(6) 0.076(6) 0.026(5) -0.003(5) -0.014(5)
C10 0.071(7) 0.041(5) 0.152(11) 0.009(6) -0.022(7) -0.015(5)
C11 0.077(8) 0.058(7) 0.178(13) -0.035(8) -0.023(9) 0.023(6)
C12 0.080(7) 0.078(7) 0.113(9) -0.066(7) 0.004(7) 0.016(6)
C13 0.041(5) 0.129(10) 0.047(5) -0.006(6) -0.005(4) 0.008(6)
O1S 0.143(9) 0.130(8) 0.156(9) -0.042(7) -0.076(7) -0.007(7)
C1S 0.100(9) 0.100(10) 0.103(9) 0.010(7) -0.018(7) 0.002(8)

loop_
_atom_type_symbol
_atom_type_description
_atom_type_scat_dispersion_real
_atom_type_scat_dispersion_imag
_atom_type_scat_source
C C 0.0033 0.0016 'International Tables Vol C Tables 4.2.6.8 and 6.1.1.4'
H H 0.0000 0.0000 'International Tables Vol C Tables 4.2.6.8 and 6.1.1.4'
N N 0.0061 0.0033 'International Tables Vol C Tables 4.2.6.8 and 6.1.1.4'
O O 0.0106 0.0060 'International Tables Vol C Tables 4.2.6.8 and 6.1.1.4'

loop_
_geom_angle_atom_site_label_1
_geom_angle_atom_site_label_2
_geom_angle_atom_site_label_3
_geom_angle
_geom_angle_site_symmetry_1
_geom_angle_site_symmetry_3
_geom_angle_publ_flag
C5 N1 C1 119.9(8) . . ?
C6 N2 C7 126.5(7) . . ?
C13 N3 C12 127.6(9) . . ?
C9 N4 C10 108.2(7) . . ?
N1 C1 C2 119.7(8) . . ?
N1 C1 C6 115.1(7) . . ?
C2 C1 C6 125.1(8) . . ?
C3 C2 C1 122.7(10) . . ?
C2 C3 C4 115.8(10) . . ?
C3 C4 C5 120.3(9) . . ?
N1 C5 C4 121.5(10) . . ?
N1 C5 C13 114.3(9) . . ?
C4 C5 C13 124.2(9) . . ?
O1 C6 N2 123.7(7) . . ?
O1 C6 C1 122.1(8) . . ?
N2 C6 C1 114.2(7) . . ?
N2 C7 C8 110.1(7) . . ?
C7 C8 C9 115.7(7) . . ?
N4 C9 C8 111.6(7) . . ?
N4 C10 C11 113.2(8) . . ?
C10 C11 C12 114.6(9) . . ?
N3 C12 C11 110.1(8) . . ?
O2 C13 N3 122.7(12) . . ?
O2 C13 C5 123.1(11) . . ?
N3 C13 C5 114.2(8) . . ?

loop_
_geom_bond_atom_site_label_1
_geom_bond_atom_site_label_2
_geom_bond_distance
_geom_bond_site_symmetry_2
_geom_bond_publ_flag
O1 C6 1.250(9) . ?
O2 C13 1.237(10) . ?
N1 C5 1.309(10) . ?
N1 C1 1.342(10) . ?
N2 C6 1.333(10) . ?
N2 C7 1.439(9) . ?
N3 C13 1.346(12) . ?
N3 C12 1.430(12) . ?
N4 C9 1.461(11) . ?
N4 C10 1.473(11) . ?
C1 C2 1.392(11) . ?
C1 C6 1.470(11) . ?
C2 C3 1.347(14) . ?
C3 C4 1.393(16) . ?
C4 C5 1.399(14) . ?
C5 C13 1.488(14) . ?
C7 C8 1.504(12) . ?
C8 C9 1.546(12) . ?
C10 C11 1.523(15) . ?
C11 C12 1.537(16) . ?
O1S C1S 1.374(14) . ?

loop_
_geom_torsion_atom_site_label_1
_geom_torsion_atom_site_label_2
_geom_torsion_atom_site_label_3
_geom_torsion_atom_site_label_4
_geom_torsion
_geom_torsion_site_symmetry_1
_geom_torsion_site_symmetry_2
_geom_torsion_site_symmetry_3
_geom_torsion_site_symmetry_4
_geom_torsion_publ_flag
C5 N1 C1 C2 -0.5(11) . . . . ?
C5 N1 C1 C6 178.3(6) . . . . ?
N1 C1 C2 C3 2.0(13) . . . . ?
C6 C1 C2 C3 -176.7(8) . . . . ?
C1 C2 C3 C4 -2.7(14) . . . . ?
C2 C3 C4 C5 2.0(14) . . . . ?
C1 N1 C5 C4 -0.1(11) . . . . ?
C1 N1 C5 C13 179.3(7) . . . . ?
C3 C4 C5 N1 -0.7(13) . . . . ?
C3 C4 C5 C13 179.9(8) . . . . ?
C7 N2 C6 O1 -3.5(12) . . . . ?
C7 N2 C6 C1 178.1(7) . . . . ?
N1 C1 C6 O1 -175.7(7) . . . . ?
C2 C1 C6 O1 3.0(12) . . . . ?
N1 C1 C6 N2 2.7(9) . . . . ?
C2 C1 C6 N2 -178.6(7) . . . . ?
C6 N2 C7 C8 -152.1(7) . . . . ?
N2 C7 C8 C9 -57.9(9) . . . . ?
C10 N4 C9 C8 167.0(7) . . . . ?
C7 C8 C9 N4 80.8(9) . . . . ?
C9 N4 C10 C11 -169.0(8) . . . . ?
N4 C10 C11 C12 -79.4(12) . . . . ?
C13 N3 C12 C11 155.2(9) . . . . ?
C10 C11 C12 N3 60.0(12) . . . . ?
C12 N3 C13 O2 -0.3(15) . . . . ?
C12 N3 C13 C5 178.5(8) . . . . ?
N1 C5 C13 O2 175.3(8) . . . . ?
C4 C5 C13 O2 -5.3(13) . . . . ?
N1 C5 C13 N3 -3.5(10) . . . . ?
C4 C5 C13 N3 175.9(8) . . . . ?

loop_
_cod_related_entry_id
_cod_related_entry_database
_cod_related_entry_code
1 ChemSpider 21118207
